data_2000535
loop_
_publ_author_name
'Jottier, W. I.'
'De Winter, H. L.'
'Peeters, O. M.'
'Blaton, N. M.'
'De Ranter, C. J.'

_publ_section_title
;Structure of the antipsychotic drug
 3-{2-[4-(6-fluoro-1,2-benzisoxazol-3-yl)-1-piperidinyl]ethyl}-2,9-dimethyl-4<i>H</i>-pyrido[1,2-<i>a</i>]pyrimidin-4-one
 (ocaperidone)
;
_journal_issue 10
_journal_name_full 'Acta Crystallographica Section C'
_journal_page_first 1827
_journal_page_last 1830
_journal_paper_doi 10.1107/S0108270192001677
_journal_volume 48
_journal_year 1992
_chemical_formula_analytical 'C24 H25 F N4 O2'
_chemical_formula_moiety 'C24 H25 F N4 O2'
_chemical_formula_sum 'C24 H25 F N4 O2'
_chemical_formula_weight 420.49
_chemical_name_systematic ?
_space_group_IT_number 14
_space_group_name_Hall '-P 2yn'
_space_group_name_H-M_alt 'P 1 21/n 1'
_symmetry_cell_setting monoclinic
_symmetry_space_group_name_H-M 'P 1 21/n 1'
_cell_angle_alpha 90.0
_cell_angle_beta 102.82(3)
_cell_angle_gamma 90.00
_cell_formula_units_Z 8
_cell_length_a 19.950(10)
_cell_length_b 9.782(5)
_cell_length_c 22.070(10)
_cell_measurement_reflns_used 24
_cell_measurement_temperature 293
_cell_measurement_theta_max 25
_cell_measurement_theta_min 15
_cell_volume 4200(4)
_computing_data_reduction 'REDU4 (Stoe and Co.)'
_computing_molecular_graphics 'PLUTO (Motherwell et al.)'
_computing_publication_material 'PARST (Nardelli)'
_computing_structure_solution 'MULTAN82 (Main et al.)'
_diffrn_ambient_temperature 293
_diffrn_measurement_device 'STOE-STADI4 diffractometer'
_diffrn_measurement_method omega/2theta
_diffrn_radiation_monochromator graphite
_diffrn_radiation_source 'X-ray tube'
_diffrn_radiation_type Mo-Kalpha
_diffrn_radiation_wavelength 0.71069
_diffrn_reflns_limit_h_max 24
_diffrn_reflns_limit_h_min 0
_diffrn_reflns_limit_k_max 12
_diffrn_reflns_limit_k_min 0
_diffrn_reflns_limit_l_max 26
_diffrn_reflns_limit_l_min -26
_diffrn_reflns_number 8126
_diffrn_reflns_reduction_process ?
_diffrn_reflns_theta_max 25
_diffrn_standards_decay_% 0
_diffrn_standards_interval_time 180
_diffrn_standards_number 2
_exptl_absorpt_coefficient_mu 0.0869
_exptl_absorpt_correction_type none
_exptl_crystal_colour colourless
_exptl_crystal_density_diffrn 1.3301
_exptl_crystal_density_meas 1.32
_exptl_crystal_density_method flotation
_exptl_crystal_description
;
;
_exptl_crystal_F_000 1776.0
_exptl_crystal_size_max 0.42
_exptl_crystal_size_mid 0.30
_exptl_crystal_size_min 0.19
_refine_diff_density_max 0.37
_refine_diff_density_min -0.32
_refine_ls_goodness_of_fit_obs 2.71
_refine_ls_hydrogen_treatment calc.
_refine_ls_matrix_type full
_refine_ls_number_constraints 0
_refine_ls_number_parameters 578
_refine_ls_number_reflns 7404
_refine_ls_number_restraints 0
_refine_ls_R_factor_obs 0.071
_refine_ls_shift/esd_max 0.06
_refine_ls_structure_factor_coef F
_refine_ls_weighting_details 'w = 4F2/[sigma2(I)+(0.04F2)2]'
_refine_ls_weighting_scheme calc
_refine_ls_wR_factor_obs 0.075
_reflns_observed_criterion F>4sigma(F)
_cod_data_source_file na0018.cif
_cod_data_source_block 1
_cod_depositor_comments
;
 Marking attached hydrogen atoms.

 Antanas Vaitkus,
 2017-03-06

 Marking atoms 'N16A', 'C17A', 'C18A', 'C20A', 'C21A' and 'N16M', 'C17M',
 'C18M', 'C20M', 'C21M' as belonging to disorder sites '1' and '2' with
 the occupancies of '0.65' and '0.35' respectively.

 Antanas Vaitkus,
 2017-03-06

The following automatic conversions were performed:

'_refine_ls_weighting_scheme' value '4F2/[sigma2(I)+(0.04F2)2]' was
changed to 'calc'. New tag '_refine_ls_weighting_details' was
created. The value of the new tag was set to 'w =
4F2/[sigma2(I)+(0.04F2)2]'.

Automatic conversion script
Id: cif_fix_values 3143 2015-03-26 13:38:13Z robertas 
;
_cod_original_cell_volume 4200.(4)
_cod_original_sg_symbol_H-M 'P 21/n'
_cod_original_formula_sum ' C24 H25 F N4 O2 '
_cod_database_code 2000535

loop_
_space_group_symop_id
_space_group_symop_operation_xyz
1 x,y,z
2 -x+1/2,y+1/2,-z+1/2
3 -x,-y,-z
4 x+1/2,-y+1/2,z+1/2

loop_
_atom_site_aniso_label
_atom_site_aniso_U_11
_atom_site_aniso_U_22
_atom_site_aniso_U_33
_atom_site_aniso_U_12
_atom_site_aniso_U_13
_atom_site_aniso_U_23
C1A 0.0810(60) 0.052(5) 0.067(5) -0.011(5) -0.013(5) -0.020(5)
C2A 0.0580(50) 0.034(4) 0.051(4) -0.013(4) 0.007(4) -0.014(4)
C3A 0.0800(60) 0.025(4) 0.081(5) -0.014(4) 0.019(5) -0.014(5)
C4A 0.0910(60) 0.032(4) 0.076(5) 0.006(5) 0.013(5) 0.003(5)
C5A 0.0650(60) 0.043(5) 0.064(5) 0.008(4) -0.005(5) 0.010(5)
N6A 0.0620(40) 0.032(3) 0.041(3) -0.001(3) 0.002(3) 0.011(3)
C7A 0.0520(50) 0.033(4) 0.038(4) -0.002(4) 0.002(4) -0.004(4)
N8A 0.0530(40) 0.029(3) 0.044(3) -0.003(3) -0.004(3) -0.001(3)
C9A 0.0550(50) 0.029(4) 0.048(4) -0.008(4) -0.001(4) -0.001(4)
C10A 0.0540(50) 0.040(4) 0.040(4) -0.012(4) 0.003(4) -0.009(4)
C11A 0.0630(50) 0.052(5) 0.051(4) -0.006(4) -0.005(4) -0.001(5)
C12A 0.0980(70) 0.034(5) 0.078(6) -0.005(5) -0.022(6) 0.000(5)
O13A 0.0880(40) 0.079(4) 0.081(4) -0.002(4) -0.045(4) 0.008(4)
C14A 0.0620(50) 0.055(5) 0.057(5) -0.019(4) 0.006(4) -0.000(5)
C15A 0.0780(60) 0.057(5) 0.067(5) -0.018(5) 0.022(5) -0.036(5)
N16A 0.0440(50) 0.028(5) 0.052(5) -0.013(5) -0.009(5) -0.019(5)
C17A 0.0890(90) 0.040(6) 0.039(6) 0.017(6) -0.001(7) -0.037(7)
C18A 0.0980(90) 0.050(7) 0.031(6) -0.005(6) 0.003(7) -0.050(7)
C19A 0.0630(50) 0.062(5) 0.066(5) -0.040(4) 0.012(4) -0.037(5)
C20A 0.0890(90) 0.029(7) 0.048(7) 0.006(6) -0.011(7) -0.015(7)
C21A 0.1100(**) 0.049(7) 0.030(6) -0.007(6) -0.003(7) -0.050(7)
C22A 0.0350(40) 0.046(5) 0.053(4) -0.011(4) 0.006(4) 0.006(4)
N23A 0.0570(40) 0.027(3) 0.086(4) 0.002(4) -0.002(4) -0.009(4)
O24A 0.0600(30) 0.041(3) 0.064(3) 0.002(3) -0.023(3) -0.009(3)
C25A 0.0440(50) 0.042(4) 0.042(4) -0.002(4) -0.008(4) 0.000(4)
C26A 0.0600(50) 0.044(4) 0.043(4) -0.005(4) -0.006(4) -0.013(4)
C27A 0.0660(60) 0.049(5) 0.065(5) 0.014(4) 0.007(5) -0.013(5)
C28A 0.0790(60) 0.080(6) 0.062(5) 0.027(5) -0.018(5) -0.022(6)
C29A 0.0650(60) 0.074(6) 0.049(5) 0.011(5) -0.020(4) -0.022(5)
C30A 0.0480(50) 0.044(5) 0.041(4) -0.007(4) 0.004(4) -0.009(4)
F31A 0.1110(40) 0.060(3) 0.092(3) 0.025(3) -0.002(3) -0.031(3)
C1B 0.1030(80) 0.103(7) 0.053(5) -0.018(6) -0.012(6) -0.023(7)
C2B 0.0500(50) 0.063(5) 0.061(5) -0.018(5) 0.010(4) -0.014(5)
C3B 0.0740(60) 0.059(5) 0.082(5) -0.024(5) 0.026(5) -0.019(5)
C4B 0.0930(70) 0.032(5) 0.128(8) 0.001(6) 0.017(6) -0.002(5)
C5B 0.0750(60) 0.045(5) 0.097(6) 0.024(5) 0.010(6) 0.002(5)
N6B 0.0540(40) 0.040(4) 0.053(4) 0.007(3) -0.002(3) -0.008(4)
C7B 0.0490(50) 0.047(5) 0.053(4) 0.000(4) 0.004(4) -0.010(4)
N8B 0.0610(40) 0.043(4) 0.056(4) 0.001(3) -0.014(4) -0.004(4)
C9B 0.0630(50) 0.042(4) 0.063(5) -0.002(5) -0.001(5) -0.006(5)
C10B 0.0540(50) 0.053(5) 0.053(4) -0.011(4) 0.011(4) -0.016(4)
C11B 0.0460(50) 0.061(5) 0.053(4) 0.003(4) -0.004(4) -0.004(5)
C12B 0.1500(**) 0.045(6) 0.138(9) 0.008(6) -0.050(8) 0.003(7)
O13B 0.0870(40) 0.085(4) 0.065(3) 0.012(4) -0.023(3) 0.003(4)
C14B 0.0670(60) 0.073(6) 0.062(5) -0.024(5) 0.007(5) -0.023(5)
C15B 0.0600(50) 0.056(5) 0.058(5) -0.012(4) 0.011(4) -0.003(5)
N16B 0.0460(40) 0.044(4) 0.058(4) -0.017(3) 0.003(3) -0.005(3)
C17B 0.0460(50) 0.065(6) 0.074(5) -0.013(5) 0.008(4) 0.004(5)
C18B 0.0460(50) 0.059(5) 0.070(5) -0.013(5) 0.001(4) -0.006(5)
C19B 0.0390(40) 0.048(5) 0.048(4) -0.002(4) 0.004(4) -0.014(4)
C20B 0.0590(50) 0.056(5) 0.068(5) -0.022(5) -0.002(5) 0.007(5)
C21B 0.0520(50) 0.058(5) 0.080(5) -0.020(5) -0.004(5) -0.002(5)
C22B 0.0380(40) 0.051(5) 0.042(4) -0.003(4) -0.002(4) -0.005(4)
N23B 0.0600(40) 0.047(4) 0.053(4) -0.007(3) -0.004(3) -0.004(4)
O24B 0.0620(30) 0.052(3) 0.051(3) 0.003(3) -0.014(3) -0.006(3)
C25B 0.0470(50) 0.048(5) 0.049(4) 0.004(4) 0.003(4) 0.000(4)
C26B 0.0620(50) 0.059(5) 0.043(4) -0.007(4) 0.004(4) -0.006(5)
C27B 0.0680(60) 0.039(5) 0.071(5) -0.005(5) 0.007(5) -0.002(5)
C28B 0.0680(60) 0.056(5) 0.064(5) 0.005(5) -0.001(5) 0.009(5)
C29B 0.0570(50) 0.054(5) 0.055(5) -0.001(4) -0.008(4) -0.001(5)
C30B 0.0410(50) 0.047(5) 0.041(4) 0.001(4) -0.001(4) -0.003(4)
F31B 0.1000(40) 0.057(3) 0.101(4) -0.017(3) -0.002(3) 0.003(3)

loop_
_atom_site_label
_atom_site_fract_x
_atom_site_fract_y
_atom_site_fract_z
_atom_site_U_iso_or_equiv
_atom_site_thermal_displace_type
_atom_site_occupancy
_atom_site_disorder_group
_atom_site_calc_flag
_atom_site_calc_attached_atom
_atom_site_type_symbol
_atom_site_attached_hydrogens
C1A 0.0051(4) -0.0101(8) 0.1336(3) 0.071(3) Uani 1 . . . C 0
C2A 0.0610(4) -0.0417(7) 0.1884(3) 0.049(3) Uani 1 . . . C 0
C3A 0.0782(4) -0.1711(7) 0.2090(4) 0.062(3) Uani 1 . . . C 0
C4A 0.1300(4) -0.1980(8) 0.2614(4) 0.067(3) Uani 1 . . . C 0
C5A 0.1674(4) -0.0941(7) 0.2905(3) 0.060(3) Uani 1 . . . C 0
N6A 0.1548(3) 0.0392(5) 0.2698(2) 0.047(2) Uani 1 . . . N 0
C7A 0.1011(4) 0.0699(7) 0.2202(3) 0.042(3) Uani 1 . . . C 0
N8A 0.0855(3) 0.1963(5) 0.2026(2) 0.044(2) Uani 1 . . . N 0
C9A 0.1246(4) 0.2985(7) 0.2339(3) 0.046(3) Uani 1 . . . C 0
C10A 0.1812(4) 0.2768(7) 0.2805(3) 0.046(3) Uani 1 . . . C 0
C11A 0.2000(4) 0.1445(8) 0.3015(3) 0.058(3) Uani 1 . . . C 0
C12A 0.1008(5) 0.4396(7) 0.2122(4) 0.077(4) Uani 1 . . . C 0
O13A 0.2477(3) 0.1098(6) 0.3425(3) 0.093(3) Uani 1 . . . O 0
C14A 0.2282(4) 0.3892(8) 0.3123(3) 0.059(3) Uani 1 . . . C 0
C15A 0.2184(4) 0.4317(8) 0.3740(3) 0.066(3) Uani 1 . . . C 0
N16A 0.2721(4) 0.5092(8) 0.4113(4) 0.044(3) Uani 0.65 1 . . N 0
C17A 0.2699(6) 0.6440(10) 0.3829(5) 0.058(4) Uani 0.65 1 . . C 2
C18A 0.3303(7) 0.7330(10) 0.4196(5) 0.061(5) Uani 0.65 1 . . C 2
C19A 0.3248(4) 0.7348(8) 0.4921(3) 0.064(3) Uani 1 . . . C 1
C20A 0.3267(7) 0.6060(10) 0.5163(5) 0.059(5) Uani 0.65 1 . . C 2
C21A 0.2656(7) 0.5170(10) 0.4762(5) 0.066(4) Uani 0.65 1 . . C 2
C22A 0.3752(3) 0.8390(7) 0.5252(3) 0.045(3) Uani 1 . . . C 0
N23A 0.4159(3) 0.8086(6) 0.5785(3) 0.059(2) Uani 1 . . . N 0
O24A 0.4584(3) 0.9260(5) 0.5987(2) 0.0607(19) Uani 1 . . . O 0
C25A 0.4410(4) 1.0235(7) 0.5546(3) 0.045(3) Uani 1 . . . C 0
C26A 0.4683(4) 1.1529(7) 0.5556(3) 0.052(3) Uani 1 . . . C 0
C27A 0.4405(4) 1.2305(8) 0.5060(3) 0.061(3) Uani 1 . . . C 0
C28A 0.3886(4) 1.1877(9) 0.4574(4) 0.079(4) Uani 1 . . . C 0
C29A 0.3610(4) 1.0605(8) 0.4575(3) 0.068(3) Uani 1 . . . C 0
C30A 0.3890(4) 0.9757(7) 0.5070(3) 0.045(3) Uani 1 . . . C 0
F31A 0.4662(3) 1.3583(5) 0.5026(2) 0.092(2) Uani 1 . . . F 0
C1B 0.1617(5) 0.4609(9) 0.6023(3) 0.091(4) Uani 1 . . . C 0
C2B 0.1194(4) 0.5123(8) 0.5431(3) 0.058(3) Uani 1 . . . C 0
C3B 0.1019(4) 0.6443(8) 0.5340(4) 0.070(3) Uani 1 . . . C 0
C4B 0.0613(5) 0.6898(8) 0.4774(4) 0.086(4) Uani 1 . . . C 0
C5B 0.0391(4) 0.6024(7) 0.4310(4) 0.074(4) Uani 1 . . . C 0
N6B 0.0554(3) 0.4668(6) 0.4377(3) 0.051(3) Uani 1 . . . N 0
C7B 0.0958(4) 0.4185(7) 0.4926(3) 0.051(3) Uani 1 . . . C 0
N8B 0.1130(3) 0.2888(6) 0.4999(3) 0.058(3) Uani 1 . . . N 0
C9B 0.0904(4) 0.2031(7) 0.4516(4) 0.058(3) Uani 1 . . . C 0
C10B 0.0491(4) 0.2402(8) 0.3963(3) 0.054(3) Uani 1 . . . C 0
C11B 0.0305(4) 0.3803(8) 0.3863(3) 0.056(3) Uani 1 . . . C 0
C12B 0.1157(6) 0.0569(8) 0.4636(5) 0.124(6) Uani 1 . . . C 0
O13B -0.0051(3) 0.4281(6) 0.3394(2) 0.085(2) Uani 1 . . . O 0
C14B 0.0208(4) 0.1437(8) 0.3435(3) 0.069(4) Uani 1 . . . C 0
C15B -0.0528(4) 0.0961(8) 0.3448(3) 0.058(3) Uani 1 . . . C 0
N16B -0.0821(3) 0.0031(6) 0.2937(3) 0.051(2) Uani 1 . . . N 0
C17B -0.1569(4) -0.0093(8) 0.2881(4) 0.063(3) Uani 1 . . . C 0
C18B -0.1902(4) -0.0990(7) 0.2345(4) 0.060(3) Uani 1 . . . C 0
C19B -0.1594(3) -0.2409(7) 0.2413(3) 0.046(3) Uani 1 . . . C 0
C20B -0.0813(4) -0.2278(8) 0.2500(3) 0.064(3) Uani 1 . . . C 0
C21B -0.0512(4) -0.1331(7) 0.3038(4) 0.066(3) Uani 1 . . . C 0
C22B -0.1882(3) -0.3345(7) 0.1883(3) 0.045(3) Uani 1 . . . C 0
N23B -0.2365(3) -0.2906(6) 0.1425(3) 0.056(2) Uani 1 . . . N 0
O24B -0.2539(3) -0.4040(5) 0.1003(2) 0.0591(17) Uani 1 . . . O 0
C25B -0.2144(4) -0.5100(7) 0.1251(3) 0.049(3) Uani 1 . . . C 0
C26B -0.2150(4) -0.6399(8) 0.0983(3) 0.056(3) Uani 1 . . . C 0
C27B -0.1701(4) -0.7293(7) 0.1330(4) 0.061(3) Uani 1 . . . C 0
C28B -0.1272(4) -0.6999(8) 0.1887(3) 0.065(4) Uani 1 . . . C 0
C29B -0.1266(4) -0.5711(8) 0.2134(3) 0.059(3) Uani 1 . . . C 0
C30B -0.1715(3) -0.4753(7) 0.1807(3) 0.045(3) Uani 1 . . . C 0
F31B -0.1670(3) -0.8573(5) 0.1092(2) 0.090(2) Uani 1 . . . F 0
N16M 0.2484(8) 0.581(2) 0.3949(6) 0.037(4) Uiso 0.35 2 . . N 0
C17M 0.2190(10) 0.634(2) 0.4408(9) 0.048(6) Uiso 0.35 2 . . C 2
C18M 0.2620(10) 0.765(2) 0.4720(8) 0.036(5) Uiso 0.35 2 . . C 2
C20M 0.3650(10) 0.646(2) 0.4520(9) 0.043(5) Uiso 0.35 2 . . C 2
C21M 0.3158(9) 0.522(2) 0.4234(8) 0.034(5) Uiso 0.35 2 . . C 2
H1A -0.00700 -0.09700 0.10300 0.0925 Uiso 1 . calc C1A H 0
H2A 0.01700 0.06900 0.10900 0.0925 Uiso 1 . calc C1A H 0
H3A -0.03400 0.01400 0.15000 0.0925 Uiso 1 . calc C1A H 0
H4A 0.05300 -0.24500 0.18700 0.0823 Uiso 1 . calc C3A H 0
H5A 0.13800 -0.28900 0.27600 0.0887 Uiso 1 . calc C4A H 0
H6A 0.20400 -0.11100 0.32500 0.0798 Uiso 1 . calc C5A H 0
H7A 0.07400 0.43500 0.17100 0.1013 Uiso 1 . calc C12A H 0
H8A 0.13900 0.49700 0.21300 0.1013 Uiso 1 . calc C12A H 0
H9A 0.07400 0.47500 0.23900 0.1013 Uiso 1 . calc C12A H 0
H10A 0.22200 0.46700 0.28600 0.0773 Uiso 1 . calc C14A H 0
H11A 0.27400 0.35800 0.31900 0.0773 Uiso 1 . calc C14A H 0
H12A 0.20700 0.35200 0.39600 0.0861 Uiso 1 . calc C15A H 0
H13A 0.17500 0.48800 0.36700 0.0861 Uiso 1 . calc C15A H 0
H23A 0.32400 1.03200 0.42500 0.0887 Uiso 1 . calc C29A H 0
H24A 0.37200 1.24800 0.42300 0.1039 Uiso 1 . calc C28A H 0
H25A 0.50400 1.18400 0.58800 0.0671 Uiso 1 . calc C26A H 0
H1B 0.20900 0.47700 0.60400 0.1140 Uiso 1 . calc C1B H 0
H2B 0.15400 0.36500 0.60400 0.1140 Uiso 1 . calc C1B H 0
H3B 0.14900 0.50400 0.63600 0.1140 Uiso 1 . calc C1B H 0
H4B 0.11800 0.70800 0.56600 0.0937 Uiso 1 . calc C3B H 0
H5B 0.05000 0.78400 0.47200 0.1165 Uiso 1 . calc C4B H 0
H6B 0.01100 0.63500 0.39300 0.0963 Uiso 1 . calc C5B H 0
H7B 0.08200 0.00300 0.47700 0.1583 Uiso 1 . calc C12B H 0
H8B 0.15700 0.05700 0.49400 0.1583 Uiso 1 . calc C12B H 0
H9B 0.12400 0.01900 0.42600 0.1583 Uiso 1 . calc C12B H 0
H10B 0.05000 0.06700 0.34600 0.0887 Uiso 1 . calc C14B H 0
H11B 0.01900 0.19000 0.30500 0.0887 Uiso 1 . calc C14B H 0
H12B -0.08200 0.17400 0.34300 0.0760 Uiso 1 . calc C15B H 0
H13B -0.05100 0.04900 0.38300 0.0760 Uiso 1 . calc C15B H 0
H14B -0.06100 -0.17000 0.34000 0.0836 Uiso 1 . calc C21B H 0
H15B -0.00300 -0.12500 0.30900 0.0836 Uiso 1 . calc C21B H 0
H16B -0.07200 -0.19100 0.21300 0.0823 Uiso 1 . calc C20B H 0
H17B -0.06100 -0.31500 0.25800 0.0823 Uiso 1 . calc C20B H 0
H18B -0.17000 -0.28000 0.27700 0.0608 Uiso 1 . calc C19B H 0
H19B -0.18100 -0.06000 0.19800 0.0608 Uiso 1 . calc C18B H 0
H20B -0.23900 -0.10400 0.23100 0.0608 Uiso 1 . calc C18B H 0
H21B -0.17700 0.08000 0.28300 0.0811 Uiso 1 . calc C17B H 0
H22B -0.16500 -0.05000 0.32500 0.0811 Uiso 1 . calc C17B H 0
H23B -0.09700 -0.54700 0.25200 0.0760 Uiso 1 . calc C29B H 0
H24B -0.09700 -0.76800 0.21000 0.0836 Uiso 1 . calc C28B H 0
H25B -0.24400 -0.66300 0.05900 0.0722 Uiso 1 . calc C26B H 0

loop_
_atom_type_symbol
_atom_type_description
_atom_type_scat_dispersion_real
_atom_type_scat_dispersion_imag
_atom_type_scat_source
C Carbon 0.002 0.002 'IT.4  Tab.2.2A 2.3.1'
N Nitrogen 0.004 0.003 'IT.4  Tab.2.2A 2.3.1'
O Oxygen 0.008 0.006 'IT.4  Tab.2.2A 2.3.1'
F Fluorine 0.014 0.010 'IT.4  Tab.2.2A 2.3.1'
H Hydrogen 0.000 0.000 'IT.4  Tab.2.2C      '

loop_
_geom_angle_atom_site_label_1
_geom_angle_atom_site_label_2
_geom_angle_atom_site_label_3
_geom_angle
_geom_angle_publ_flag
H2A C1A H3A 109.0(10) no
H1A C1A H3A 110.0(10) no
H1A C1A H2A 108.0(10) no
C2A C1A H3A 106.0(10) no
C2A C1A H2A 112.0(10) no
C2A C1A H1A 112.0(10) no
C1A C2A C7A 118.3(6) yes
C1A C2A C3A 123.6(7) yes
C3A C2A C7A 118.0(7) yes
C2A C3A H4A 118.0(10) no
C2A C3A C4A 122.5(7) yes
C4A C3A H4A 119.0(10) no
C3A C4A H5A 120.0(10) no
C3A C4A C5A 119.1(7) yes
C5A C4A H5A 121.0(10) no
C4A C5A H6A 120.0(10) no
C4A C5A N6A 121.0(7) yes
N6A C5A H6A 119.0(10) no
C5A N6A C11A 117.6(5) yes
C5A N6A C7A 121.1(6) yes
C7A N6A C11A 121.3(6) yes
C2A C7A N6A 118.0(6) yes
N6A C7A N8A 122.0(6) yes
C2A C7A N8A 120.0(6) yes
C7A N8A C9A 118.1(6) yes
N8A C9A C12A 114.1(6) yes
N8A C9A C10A 123.7(7) yes
C10A C9A C12A 122.2(7) yes
C9A C10A C14A 124.1(7) yes
C9A C10A C11A 120.7(7) yes
C11A C10A C14A 115.2(6) yes
N6A C11A C10A 114.0(6) yes
C10A C11A O13A 128.2(8) yes
N6A C11A O13A 117.8(7) yes
C9A C12A H9A 109.0(10) no
C9A C12A H8A 110.0(10) no
C9A C12A H7A 109.0(10) no
H8A C12A H9A 110.0(10) no
H7A C12A H9A 110.0(10) no
H7A C12A H8A 109.0(10) no
C10A C14A H11A 108.0(10) no
C10A C14A H10A 108.0(10) no
C10A C14A C15A 115.9(7) yes
H10A C14A H11A 110.0(10) no
C15A C14A H11A 106.0(10) no
C15A C14A H10A 108.0(10) no
C14A C15A H13A 107.0(10) no
C14A C15A H12A 109.0(10) no
C14A C15A N16M 113.8(8) yes
C14A C15A N16A 116.6(7) yes
H12A C15A H13A 103.0(10) no
N16M C15A H13A 78.0(10) no
N16M C15A H12A 134.0(10) no
N16A C15A H13A 108.0(10) no
N16A C15A H12A 112.0(10) no
N16A C15A N16M 33.0(7) yes
C15A N16A C21M 147(2) yes
C15A N16A C17M 98.1(9) yes
C15A N16A N16M 85.0(10) yes
C15A N16A C21A 112.1(8) yes
C15A N16A C17A 106.7(8) yes
C17M N16A C21M 115(2) yes
N16M N16A C21M 115(2) yes
N16M N16A C17M 46.0(10) yes
C21A N16A C21M 90.0(10) yes
C21A N16A C17M 55.6(8) yes
C21A N16A N16M 102.0(10) yes
C17A N16A C21M 86(2) yes
C17A N16A C17M 65.4(8) yes
C17A N16A N16M 30.0(10) yes
C17A N16A C21A 111.8(8) yes
N16A C17A C21M 31.6(8) yes
N16A C17A C17M 67.3(8) yes
N16A C17A N16M 32.0(10) yes
N16A C17A C18A 109.6(8) yes
C17M C17A C21M 85.0(10) yes
N16M C17A C21M 63.0(10) yes
N16M C17A C17M 47.0(10) yes
C18A C17A C21M 81.4(9) yes
C18A C17A C17M 98.9(10) yes
C18A C17A N16M 130.0(10) yes
C17A C18A C20M 101.0(10) yes
C17A C18A C18M 80.8(9) yes
C17A C18A C19A 107.7(9) yes
C18M C18A C20M 98.0(10) yes
C19A C18A C20M 66.0(10) yes
C19A C18A C18M 39.3(7) yes
C18A C19A C20M 44.8(8) yes
C18A C19A C18M 86.0(10) yes
C18A C19A C22A 107.5(6) yes
C18A C19A C20A 111.9(7) yes
C18M C19A C20M 121.0(10) yes
C22A C19A C20M 106.1(9) yes
C22A C19A C18M 121.0(10) yes
C20A C19A C20M 74.8(10) yes
C20A C19A C18M 107.0(10) yes
C20A C19A C22A 118.6(7) yes
C19A C20A C20M 58.0(8) yes
C19A C20A C21A 109.6(8) yes
C21A C20A C20M 95.0(9) yes
N16A C21A C20A 110.3(9) yes
C20A C21A C21M 82.6(9) yes
C20A C21A C17M 100.0(10) yes
C20A C21A N16M 107.8(9) yes
N16A C21A C21M 30.5(7) yes
N16A C21A C17M 73.9(9) yes
N16A C21A N16M 27.6(6) yes
C17M C21A C21M 91.0(10) yes
N16M C21A C21M 48.6(8) yes
N16M C21A C17M 46.5(9) yes
C19A C22A C30A 130.0(6) yes
C19A C22A N23A 119.9(6) yes
N23A C22A C30A 110.1(6) yes
C22A N23A O24A 107.6(6) yes
N23A O24A C25A 107.5(5) yes
O24A C25A C30A 109.7(6) yes
O24A C25A C26A 126.9(6) yes
C26A C25A C30A 123.4(7) yes
C25A C26A H25A 123.0(10) no
C25A C26A C27A 114.5(7) yes
C27A C26A H25A 123.0(10) no
C26A C27A F31A 118.1(6) yes
C26A C27A C28A 124.3(8) yes
C28A C27A F31A 117.6(7) yes
C27A C28A H24A 120.0(10) no
C27A C28A C29A 120.7(8) yes
C29A C28A H24A 120.0(10) no
C28A C29A H23A 121.0(10) no
C28A C29A C30A 117.1(7) yes
C30A C29A H23A 122.0(10) no
C25A C30A C29A 119.9(7) yes
C22A C30A C29A 135.0(7) yes
C22A C30A C25A 105.0(6) yes
H2B C1B H3B 110.0(10) no
H1B C1B H3B 110.0(10) no
H1B C1B H2B 109.0(10) no
C2B C1B H3B 110.0(10) no
C2B C1B H2B 108.0(10) no
C2B C1B H1B 110.0(10) no
C1B C2B C7B 119.5(7) yes
C1B C2B C3B 122.6(7) yes
C3B C2B C7B 117.9(7) yes
C2B C3B H4B 119.0(10) no
C2B C3B C4B 121.3(8) yes
C4B C3B H4B 119.0(10) no
C3B C4B H5B 120.0(10) no
C3B C4B C5B 120.6(8) yes
C5B C4B H5B 120.0(10) no
C4B C5B H6B 119.0(10) no
C4B C5B N6B 120.6(8) yes
N6B C5B H6B 120.0(10) no
C5B N6B C11B 117.5(6) yes
C5B N6B C7B 120.4(6) yes
C7B N6B C11B 122.1(6) yes
C2B C7B N6B 119.2(6) yes
N6B C7B N8B 121.6(6) yes
C2B C7B N8B 119.2(6) yes
C7B N8B C9B 118.0(7) yes
N8B C9B C12B 114.0(8) yes
N8B C9B C10B 124.8(7) yes
C10B C9B C12B 121.2(8) yes
C9B C10B C14B 125.0(7) yes
C9B C10B C11B 118.7(6) yes
C11B C10B C14B 116.3(6) yes
N6B C11B C10B 114.7(6) yes
C10B C11B O13B 125.9(7) yes
N6B C11B O13B 119.3(7) yes
C9B C12B H9B 109.0(10) no
C9B C12B H8B 109.0(10) no
C9B C12B H7B 110.0(10) no
H8B C12B H9B 109.0(10) no
H7B C12B H9B 109.0(10) no
H7B C12B H8B 110.0(10) no
C10B C14B H11B 109.0(10) no
C10B C14B H10B 109.0(10) no
C10B C14B C15B 111.6(6) yes
H10B C14B H11B 109.0(10) no
C15B C14B H11B 108.0(10) no
C15B C14B H10B 110.0(10) no
C14B C15B H13B 108.0(10) no
C14B C15B H12B 109.0(10) no
C14B C15B N16B 113.0(6) yes
H12B C15B H13B 109.0(10) no
N16B C15B H13B 108.0(10) no
N16B C15B H12B 109.0(10) no
C15B N16B C21B 111.4(6) yes
C15B N16B C17B 109.8(6) yes
C17B N16B C21B 108.8(6) yes
N16B C17B H22B 109.0(10) no
N16B C17B H21B 109.0(10) no
N16B C17B C18B 112.1(7) yes
H21B C17B H22B 110.0(10) no
C18B C17B H22B 107.0(10) no
C18B C17B H21B 110.0(10) no
C17B C18B H20B 111.0(10) no
C17B C18B H19B 107.0(10) no
C17B C18B C19B 111.0(7) yes
H19B C18B H20B 110.0(10) no
C19B C18B H20B 110.0(10) no
C19B C18B H19B 108.0(10) no
C18B C19B H18B 107.0(10) no
C18B C19B C22B 114.0(6) yes
C18B C19B C20B 108.4(6) yes
C22B C19B H18B 107.0(10) no
C20B C19B H18B 110.0(10) no
C20B C19B C22B 110.6(6) yes
C19B C20B H17B 109.0(10) no
C19B C20B H16B 108.0(10) no
C19B C20B C21B 111.3(7) yes
H16B C20B H17B 110.0(10) no
C21B C20B H17B 109.0(10) no
C21B C20B H16B 109.0(10) no
N16B C21B C20B 110.8(6) yes
C20B C21B H15B 111.0(10) no
C20B C21B H14B 108.0(10) no
N16B C21B H15B 109.0(10) no
N16B C21B H14B 109.0(10) no
H14B C21B H15B 109.0(10) no
C19B C22B C30B 128.3(6) yes
C19B C22B N23B 119.6(6) yes
N23B C22B C30B 112.1(6) yes
C22B N23B O24B 106.1(6) yes
N23B O24B C25B 107.2(5) yes
O24B C25B C30B 111.5(6) yes
O24B C25B C26B 125.4(6) yes
C26B C25B C30B 123.1(7) yes
C25B C26B H25B 123.0(10) no
C25B C26B C27B 113.8(7) yes
C27B C26B H25B 123.0(10) no
C26B C27B F31B 117.0(7) yes
C26B C27B C28B 125.1(7) yes
C28B C27B F31B 117.9(7) yes
C27B C28B H24B 120.0(10) no
C27B C28B C29B 120.0(7) yes
C29B C28B H24B 120.0(10) no
C28B C29B H23B 122.0(10) no
C28B C29B C30B 117.9(7) yes
C30B C29B H23B 120.0(10) no
C25B C30B C29B 120.1(7) yes
C22B C30B C29B 136.8(7) yes
C22B C30B C25B 103.1(6) yes
C17A N16M C21A 124(2) yes
N16A N16M C21A 51.0(10) yes
N16A N16M C17A 117(2) yes
C15A N16M C21A 87.0(9) yes
C15A N16M C17A 141(2) yes
C15A N16M N16A 62.0(10) yes
C21A N16M C21M 60.0(10) yes
C21A N16M C17M 56.0(10) yes
C17A N16M C21M 87(2) yes
C17A N16M C17M 107(2) yes
N16A N16M C21M 32.0(10) yes
N16A N16M C17M 106(2) yes
C15A N16M C21M 91.0(10) yes
C15A N16M C17M 111.0(10) yes
C17M N16M C21M 109.0(10) yes
C21A C17M N16M 78.0(10) yes
C17A C17M N16M 26.1(8) yes
C17A C17M C21A 92.0(10) yes
N16A C17M N16M 27.5(9) yes
N16A C17M C21A 50.5(8) yes
N16A C17M C17A 47.3(7) yes
N16M C17M C18M 110(2) yes
C21A C17M C18M 100.0(10) yes
C17A C17M C18M 86.0(10) yes
N16A C17M C18M 113.0(10) yes
C19A C18M C17M 111(2) yes
C18A C18M C17M 90.0(10) yes
C18A C18M C19A 54.4(8) yes
C19A C20M C20A 47.1(7) yes
C18A C20M C20A 109.0(10) yes
C18A C20M C19A 70.0(10) yes
C20A C20M C21M 79.0(10) yes
C19A C20M C21M 107.0(10) yes
C18A C20M C21M 95.0(10) yes
N16M C21M C20M 107(2) yes
C21A C21M C20M 99.0(10) yes
C21A C21M N16M 71.0(10) yes
C17A C21M C20M 83.0(10) yes
C17A C21M N16M 30.2(8) yes
C17A C21M C21A 93.0(10) yes
N16A C21M C20M 136(2) yes
N16A C21M N16M 33.0(10) yes
N16A C21M C21A 60.0(10) yes
N16A C21M C17A 62.0(10) yes

loop_
_geom_bond_atom_site_label_1
_geom_bond_atom_site_label_2
_geom_bond_distance
_geom_bond_publ_flag
C1A C2A 1.484(9) yes
C1A H1A 1.079(7) no
C1A H2A 1.003(7) no
C1A H3A 0.959(8) no
C2A C3A 1.363(9) yes
C2A C7A 1.441(9) yes
C3A C4A 1.390(10) yes
C3A H4A 0.950(7) no
C4A C5A 1.340(10) yes
C4A H5A 0.948(7) no
C5A N6A 1.386(8) yes
C5A H6A 0.945(6) no
N6A C7A 1.384(8) yes
N6A C11A 1.443(8) yes
C7A N8A 1.313(8) yes
N8A C9A 1.359(8) yes
C9A C10A 1.365(9) yes
C9A C12A 1.503(9) yes
C10A C11A 1.400(10) yes
C10A C14A 1.510(10) yes
C11A O13A 1.207(8) yes
C12A H7A 0.948(8) no
C12A H8A 0.944(9) no
C12A H9A 0.950(10) no
C14A C15A 1.480(10) yes
C14A H10A 0.948(7) no
C14A H11A 0.943(7) no
C15A N16A 1.420(10) yes
C15A N16M 1.61(2) yes
C15A H12A 0.972(7) no
C15A H13A 1.009(7) no
N16A C17A 1.460(10) yes
N16A C21A 1.470(10) yes
N16A N16M 0.880(10) yes
N16A C17M 1.83(2) yes
N16A C21M 0.860(10) yes
C17A C18A 1.560(10) yes
C17A N16M 0.83(2) yes
C17A C17M 1.80(2) yes
C17A C21M 1.64(2) yes
C18A C19A 1.630(10) yes
C18A C18M 2.00(2) yes
C18A C20M 1.22(2) yes
C19A C20A 1.370(10) yes
C19A C22A 1.502(9) yes
C19A C18M 1.27(2) yes
C19A C20M 1.58(2) yes
C20A C21A 1.600(10) yes
C20A C20M 1.80(2) yes
C21A N16M 1.860(10) yes
C21A C17M 1.57(2) yes
C21A C21M 1.70(2) yes
C22A N23A 1.307(8) yes
C22A C30A 1.440(9) yes
N23A O24A 1.438(7) yes
O24A C25A 1.352(8) yes
C25A C26A 1.380(10) yes
C25A C30A 1.384(9) yes
C26A C27A 1.346(9) yes
C26A H25A 0.941(6) no
C27A C28A 1.380(10) yes
C27A F31A 1.360(9) yes
C28A C29A 1.360(10) yes
C28A H24A 0.960(8) no
C29A C30A 1.387(9) yes
C29A H23A 0.950(6) no
C1B C2B 1.477(9) yes
C1B H1B 0.950(10) no
C1B H2B 0.953(8) no
C1B H3B 0.937(8) no
C2B C3B 1.340(10) yes
C2B C7B 1.440(9) yes
C3B C4B 1.400(10) yes
C3B H4B 0.943(8) no
C4B C5B 1.330(10) yes
C4B H5B 0.950(7) no
C5B N6B 1.366(9) yes
C5B H6B 0.954(7) no
N6B C7B 1.381(8) yes
N6B C11B 1.414(9) yes
C7B N8B 1.315(9) yes
N8B C9B 1.352(9) yes
C9B C10B 1.360(10) yes
C9B C12B 1.520(10) yes
C10B C11B 1.420(10) yes
C10B C14B 1.509(9) yes
C11B O13B 1.212(8) yes
C12B H7B 0.950(10) no
C12B H8B 0.940(10) no
C12B H9B 0.960(10) no
C14B C15B 1.550(10) yes
C14B H10B 0.944(7) no
C14B H11B 0.956(7) no
C15B N16B 1.466(9) yes
C15B H12B 0.955(7) no
C15B H13B 0.954(7) no
N16B C17B 1.470(10) yes
N16B C21B 1.464(9) yes
C17B C18B 1.500(10) yes
C17B H21B 0.957(7) no
C17B H22B 0.952(9) no
C18B C19B 1.512(9) yes
C18B H19B 0.945(8) no
C18B H20B 0.961(8) no
C19B C20B 1.530(10) yes
C19B C22B 1.496(9) yes
C19B H18B 0.941(7) no
C20B C21B 1.520(10) yes
C20B H16B 0.948(7) no
C20B H17B 0.944(7) no
C21B H14B 0.936(9) no
C21B H15B 0.946(8) no
C22B N23B 1.305(8) yes
C22B C30B 1.436(9) yes
N23B O24B 1.441(7) yes
O24B C25B 1.343(8) yes
C25B C26B 1.400(10) yes
C25B C30B 1.374(8) yes
C26B C27B 1.360(10) yes
C26B H25B 0.957(6) no
C27B C28B 1.360(10) yes
C27B F31B 1.365(8) yes
C28B C29B 1.370(10) yes
C28B H24B 0.950(7) no
C29B C30B 1.384(9) yes
C29B H23B 0.952(6) no
N16M C17M 1.38(2) yes
N16M C21M 1.47(2) yes
C17M C18M 1.61(2) yes
C20M C21M 1.60(2) yes

loop_
_geom_contact_atom_site_label_1
_geom_contact_atom_site_label_2
_geom_contact_distance
C1A C3A 2.510(10)
C1A C7A 2.512(9)
C1A N8A 2.808(8)
C2A C5A 2.779(9)
C3A N6A 2.731(8)
C4A C7A 2.792(10)
C5A O13A 2.654(9)
N6A C9A 2.686(8)
C7A C10A 2.734(9)
N8A C11A 2.833(8)
C9A C14A 2.543(9)
C10A C12A 2.512(10)
C10A C15A 2.535(9)
O13A C14A 2.820(9)
C14A C17A 2.959(12)
C14A N16M 2.585(18)
C14A C21M 2.975(17)
N16A C19A 2.885(10)
N16A C20A 2.517(13)
N16A C18M 2.87(2)
C17A C19A 2.574(12)
C17A C20A 2.934(14)
C18A C21A 2.899(16)
C18A C22A 2.526(12)
C18A C17M 2.56(3)
C19A C30A 2.667(10)
C19A N16M 2.782(16)
C19A C21M 2.56(2)
C20A N23A 2.810(12)
C20A N16M 2.797(16)
C21A C20M 2.51(2)
C22A C29A 2.611(10)
C25A C28A 2.698(10)
C26A C29A 2.834(9)
C27A C30A 2.698(10)
C1B C7B 2.520(9)
C1B N8B 2.813(9)
C2B C5B 2.776(10)
C3B N6B 2.742(10)
C4B C7B 2.743(10)
C5B O13B 2.642(9)
N6B C9B 2.672(9)
C7B C10B 2.747(9)
N8B C11B 2.822(8)
C9B C14B 2.547(10)
C10B C12B 2.512(11)
C10B C15B 2.527(10)
O13B C14B 2.827(9)
C14B N16B 2.512(9)
N16B C19B 2.936(8)
C17B C20B 2.848(11)
C18B C21B 2.874(10)
C18B C22B 2.523(10)
C18B N23B 2.767(9)
C19B C21B 2.521(9)
C19B C30B 2.638(9)
C22B C29B 2.621(10)
C25B C28B 2.714(10)
C26B C29B 2.833(9)
C27B C30B 2.701(10)
C17M C20M 2.87(3)
C18M C21M 2.91(3)
